data_1545317
loop_
_publ_author_name
'Zhang, Ya-Long'
'Zhou, Xu-Wei'
'Wu, Lin'
'Wang, Xiao-Bing'
'Yang, Ming-Hua'
'Luo, Jun'
'Luo, Jian-Guang'
'Kong, Ling-Yi'

_publ_section_title
;
 Isolation, Structure Elucidation, and Absolute Configuration of Syncarpic
 Acid-Conjugated Terpenoids from Rhodomyrtus tomentosa.
;
_journal_issue 4
_journal_name_full 'Journal of natural products'
_journal_page_first 989
_journal_page_last 998
_journal_paper_doi 10.1021/acs.jnatprod.6b01005
_journal_volume 80
_journal_year 2017
_chemical_absolute_configuration ad
_chemical_formula_sum 'C25 H38 O3'
_chemical_formula_weight 386.55
_chemical_name_systematic
;
 ?
;
_space_group_crystal_system monoclinic
_space_group_IT_number 4
_space_group_name_Hall 'P 2yb'
_space_group_name_H-M_alt 'P 1 21 1'
_symmetry_space_group_name_Hall 'P 2yb'
_symmetry_space_group_name_H-M 'P 1 21 1'
_atom_sites_solution_hydrogens geom
_audit_creation_method SHELXL-2013
_cell_angle_alpha 90
_cell_angle_beta 105.867(4)
_cell_angle_gamma 90
_cell_formula_units_Z 2
_cell_length_a 6.0388(2)
_cell_length_b 20.9417(8)
_cell_length_c 9.9049(4)
_cell_measurement_reflns_used 7381
_cell_measurement_temperature 290(2)
_cell_measurement_theta_max 69.4090
_cell_measurement_theta_min 4.5850
_cell_volume 1204.88(8)
_computing_cell_refinement 'CrysAlisPro (Agilent Technologies)'
_computing_data_collection 'CrysAlisPro (Agilent Technologies)'
_computing_data_reduction 'CrysAlisPro (Agilent Technologies)'
_computing_molecular_graphics 'Ortep-3 (L. J. Farrugia, 2001)'
_computing_publication_material SHELXL-2013
_computing_structure_refinement 'SHELXL-2013 (Sheldrick, 2013)'
_computing_structure_solution 'SHELXS-97 (Sheldrick, 1997)'
_diffrn_ambient_temperature 290(2)
_diffrn_detector_area_resol_mean 15.9149
_diffrn_measured_fraction_theta_full 0.997
_diffrn_measured_fraction_theta_max 0.991
_diffrn_measurement_device_type 'Gemini S Ultra, Agilent Technologies'
_diffrn_measurement_method '\w scans'
_diffrn_radiation_type CuK\a
_diffrn_radiation_wavelength 1.54184
_diffrn_reflns_av_R_equivalents 0.0215
_diffrn_reflns_av_unetI/netI 0.0206
_diffrn_reflns_Laue_measured_fraction_full 0.997
_diffrn_reflns_Laue_measured_fraction_max 0.991
_diffrn_reflns_limit_h_max 7
_diffrn_reflns_limit_h_min -6
_diffrn_reflns_limit_k_max 25
_diffrn_reflns_limit_k_min -25
_diffrn_reflns_limit_l_max 11
_diffrn_reflns_limit_l_min -12
_diffrn_reflns_number 13465
_diffrn_reflns_point_group_measured_fraction_full 0.987
_diffrn_reflns_point_group_measured_fraction_max 0.972
_diffrn_reflns_theta_full 67.684
_diffrn_reflns_theta_max 69.497
_diffrn_reflns_theta_min 4.641
_diffrn_source 'Enhance Ultra (Cu) X-ray Source'
_exptl_absorpt_coefficient_mu 0.529
_exptl_absorpt_correction_T_max 1.00000
_exptl_absorpt_correction_T_min 0.72298
_exptl_absorpt_correction_type multi-scan
_exptl_absorpt_process_details
;
CrysAlisPro, Agilent Technologies,
Version 1.171.37.35 (release 13-08-2014 CrysAlis171 .NET)
(compiled Aug 13 2014,18:06:01)
Empirical absorption correction using spherical harmonics,
 implemented in SCALE3 ABSPACK scaling algorithm.
;
_exptl_crystal_colour colorless
_exptl_crystal_density_diffrn 1.065
_exptl_crystal_description block
_exptl_crystal_F_000 424
_exptl_crystal_size_max 0.360
_exptl_crystal_size_mid 0.210
_exptl_crystal_size_min 0.200
_refine_diff_density_max 0.224
_refine_diff_density_min -0.141
_refine_diff_density_rms 0.032
_refine_ls_abs_structure_details
;
 Flack x determined using 1829 quotients [(I+)-(I-)]/[(I+)+(I-)]
 (Parsons and Flack (2004), Acta Cryst. A60, s61).
;
_refine_ls_abs_structure_Flack 0.01(7)
_refine_ls_extinction_method none
_refine_ls_goodness_of_fit_ref 1.038
_refine_ls_hydrogen_treatment constr
_refine_ls_matrix_type full
_refine_ls_number_parameters 261
_refine_ls_number_reflns 4413
_refine_ls_number_restraints 1
_refine_ls_restrained_S_all 1.038
_refine_ls_R_factor_all 0.0418
_refine_ls_R_factor_gt 0.0390
_refine_ls_shift/su_max 0.000
_refine_ls_shift/su_mean 0.000
_refine_ls_structure_factor_coef Fsqd
_refine_ls_weighting_details 'w=1/[\s^2^(Fo^2^)+(0.0686P)^2^+0.0519P] where P=(Fo^2^+2Fc^2^)/3'
_refine_ls_weighting_scheme calc
_refine_ls_wR_factor_gt 0.1049
_refine_ls_wR_factor_ref 0.1095
_reflns_Friedel_coverage 0.905
_reflns_Friedel_fraction_full 0.976
_reflns_Friedel_fraction_max 0.952
_reflns_number_gt 4119
_reflns_number_total 4413
_reflns_threshold_expression 'I > 2\s(I)'
_cod_data_source_file np6b01005_si_003.cif
_cod_data_source_block shelxl
_cod_depositor_comments 'Adding full bibliography for 1545317--1545318.cif.'
_cod_database_code 1545317
_shelx_space_group_comment
;
The symmetry employed for this shelxl refinement is uniquely defined
by the following loop, which should always be used as a source of
symmetry information in preference to the above space-group names.
They are only intended as comments.
;
_shelx_estimated_absorpt_t_min 0.833
_shelx_estimated_absorpt_t_max 0.902
_shelxl_version_number 2013-4

loop_
_space_group_symop_operation_xyz
'x, y, z'
'-x, y+1/2, -z'

loop_
_atom_site_label
_atom_site_type_symbol
_atom_site_fract_x
_atom_site_fract_y
_atom_site_fract_z
_atom_site_U_iso_or_equiv
_atom_site_adp_type
_atom_site_occupancy
_atom_site_site_symmetry_order
_atom_site_calc_flag
_atom_site_refinement_flags_posn
_atom_site_refinement_flags_adp
O1 O 0.7994(2) 0.70356(7) 0.97442(15) 0.0541(4) Uani 1 1 d . .
O2 O 0.4793(3) 0.54687(10) 1.1961(2) 0.0741(5) Uani 1 1 d . .
C1' C 0.7909(3) 0.66695(11) 1.0854(2) 0.0486(4) Uani 1 1 d . .
O3 O 1.0030(5) 0.68579(13) 1.4651(2) 0.0998(8) Uani 1 1 d . .
C1 C 0.6342(3) 0.68865(11) 0.8389(2) 0.0499(5) Uani 1 1 d . .
C4 C 0.5890(4) 0.79173(11) 0.7165(2) 0.0575(5) Uani 1 1 d . .
C5' C 0.6424(4) 0.58248(11) 1.2009(2) 0.0542(5) Uani 1 1 d . .
C2' C 0.9241(3) 0.69919(12) 1.2201(2) 0.0539(5) Uani 1 1 d . .
C3' C 0.9198(4) 0.66161(14) 1.3503(2) 0.0624(6) Uani 1 1 d . .
C7' C 0.5623(4) 0.58066(11) 0.9331(2) 0.0568(5) Uani 1 1 d . .
H7' H 0.3948 0.5838 0.9150 0.068 Uiso 1 1 calc R U
C6 C 0.3995(4) 0.71718(13) 0.8369(3) 0.0623(6) Uani 1 1 d . .
H6A H 0.2774 0.6966 0.7658 0.075 Uiso 1 1 calc R U
H6B H 0.3689 0.7120 0.9275 0.075 Uiso 1 1 calc R U
C6' C 0.6759(4) 0.61140(10) 1.0740(2) 0.0515(5) Uani 1 1 d . .
C3 C 0.5457(4) 0.74443(13) 0.5989(2) 0.0649(6) Uani 1 1 d . .
H3A H 0.6062 0.7541 0.5200 0.078 Uiso 1 1 calc R U
H3B H 0.3997 0.7220 0.5749 0.078 Uiso 1 1 calc R U
C4' C 0.8209(4) 0.59446(12) 1.3412(2) 0.0583(5) Uani 1 1 d . .
C2 C 0.7153(4) 0.72887(10) 0.7370(2) 0.0522(5) Uani 1 1 d . .
H2 H 0.8797 0.7288 0.7422 0.063 Uiso 1 1 calc R U
C7 C 0.6356(4) 0.61713(11) 0.8181(2) 0.0572(5) Uani 1 1 d . .
H7A H 0.7892 0.6037 0.8179 0.069 Uiso 1 1 calc R U
H7B H 0.5319 0.6065 0.7275 0.069 Uiso 1 1 calc R U
C14' C 0.7182(5) 0.58319(16) 1.4644(3) 0.0749(7) Uani 1 1 d . .
H14A H 0.5913 0.6118 1.4571 0.112 Uiso 1 1 calc R U
H14B H 0.8337 0.5908 1.5510 0.112 Uiso 1 1 calc R U
H14C H 0.6651 0.5399 1.4622 0.112 Uiso 1 1 calc R U
C8' C 0.6294(5) 0.50998(12) 0.9322(3) 0.0685(6) Uani 1 1 d . .
H8'A H 0.7954 0.5075 0.9504 0.082 Uiso 1 1 calc R U
H8'B H 0.5892 0.4889 1.0094 0.082 Uiso 1 1 calc R U
C13' C 1.1767(4) 0.70762(19) 1.2164(3) 0.0770(8) Uani 1 1 d . .
H13A H 1.1820 0.7353 1.1401 0.115 Uiso 1 1 calc R U
H13B H 1.2400 0.6668 1.2034 0.115 Uiso 1 1 calc R U
H13C H 1.2649 0.7260 1.3033 0.115 Uiso 1 1 calc R U
C8 C 0.7058(6) 0.85433(13) 0.7024(3) 0.0757(7) Uani 1 1 d . .
H8 H 0.8134 0.8461 0.6462 0.091 Uiso 1 1 calc R U
C9' C 0.5206(7) 0.47284(14) 0.7983(3) 0.0847(9) Uani 1 1 d . .
H9' H 0.5640 0.4940 0.7211 0.102 Uiso 1 1 calc R U
C5 C 0.4163(5) 0.78808(14) 0.8029(3) 0.0709(7) Uani 1 1 d . .
H5A H 0.2676 0.8043 0.7498 0.085 Uiso 1 1 calc R U
H5B H 0.4692 0.8128 0.8885 0.085 Uiso 1 1 calc R U
C15' C 1.0174(6) 0.54667(19) 1.3480(4) 0.0892(9) Uani 1 1 d . .
H15A H 1.1343 0.5519 1.4351 0.134 Uiso 1 1 calc R U
H15B H 1.0823 0.5544 1.2712 0.134 Uiso 1 1 calc R U
H15C H 0.9581 0.5039 1.3419 0.134 Uiso 1 1 calc R U
C9 C 0.8460(8) 0.87987(19) 0.8445(4) 0.1025(11) Uani 1 1 d . .
H9A H 0.9281 0.8453 0.9000 0.154 Uiso 1 1 calc R U
H9B H 0.7444 0.8991 0.8923 0.154 Uiso 1 1 calc R U
H9C H 0.9536 0.9112 0.8306 0.154 Uiso 1 1 calc R U
C12' C 0.8183(6) 0.76541(15) 1.2305(3) 0.0814(8) Uani 1 1 d . .
H12A H 0.6605 0.7605 1.2311 0.122 Uiso 1 1 calc R U
H12B H 0.8258 0.7909 1.1514 0.122 Uiso 1 1 calc R U
H12C H 0.9027 0.7861 1.3155 0.122 Uiso 1 1 calc R U
C10' C 0.6190(9) 0.40509(18) 0.8113(4) 0.1146(14) Uani 1 1 d . .
H10A H 0.5586 0.3827 0.7243 0.172 Uiso 1 1 calc R U
H10B H 0.5763 0.3829 0.8852 0.172 Uiso 1 1 calc R U
H10C H 0.7837 0.4071 0.8324 0.172 Uiso 1 1 calc R U
C10 C 0.5335(9) 0.90338(19) 0.6243(5) 0.1167(14) Uani 1 1 d . .
H10D H 0.4443 0.9187 0.6843 0.175 Uiso 1 1 calc R U
H10E H 0.4331 0.8841 0.5423 0.175 Uiso 1 1 calc R U
H10F H 0.6140 0.9384 0.5968 0.175 Uiso 1 1 calc R U
C11' C 0.2610(9) 0.4723(2) 0.7629(5) 0.1280(17) Uani 1 1 d . .
H11A H 0.2044 0.5153 0.7496 0.192 Uiso 1 1 calc R U
H11B H 0.2137 0.4529 0.8383 0.192 Uiso 1 1 calc R U
H11C H 0.2000 0.4483 0.6783 0.192 Uiso 1 1 calc R U

loop_
_atom_site_aniso_label
_atom_site_aniso_U_11
_atom_site_aniso_U_22
_atom_site_aniso_U_33
_atom_site_aniso_U_23
_atom_site_aniso_U_13
_atom_site_aniso_U_12
O1 0.0520(7) 0.0637(9) 0.0433(8) 0.0008(6) 0.0077(6) -0.0080(7)
O2 0.0755(11) 0.0869(12) 0.0648(11) -0.0006(9) 0.0274(9) -0.0219(10)
C1' 0.0440(9) 0.0620(12) 0.0411(10) -0.0013(8) 0.0136(7) 0.0005(8)
O3 0.1147(16) 0.131(2) 0.0485(11) -0.0116(11) 0.0131(10) -0.0491(15)
C1 0.0462(10) 0.0627(12) 0.0395(9) -0.0010(8) 0.0097(8) -0.0013(8)
C4 0.0574(11) 0.0626(13) 0.0516(12) 0.0022(10) 0.0133(9) 0.0043(10)
C5' 0.0557(11) 0.0630(12) 0.0477(11) -0.0020(9) 0.0207(9) 0.0006(10)
C2' 0.0472(10) 0.0685(13) 0.0447(11) -0.0043(9) 0.0102(8) -0.0072(9)
C3' 0.0558(11) 0.0861(16) 0.0445(11) -0.0067(11) 0.0123(9) -0.0061(11)
C7' 0.0606(11) 0.0627(13) 0.0465(11) -0.0057(10) 0.0138(9) -0.0092(10)
C6 0.0477(10) 0.0828(16) 0.0589(13) 0.0053(11) 0.0187(9) 0.0029(10)
C6' 0.0517(10) 0.0595(12) 0.0440(10) -0.0013(9) 0.0141(8) -0.0011(9)
C3 0.0686(13) 0.0786(16) 0.0452(12) 0.0008(11) 0.0113(10) -0.0044(12)
C4' 0.0603(12) 0.0717(14) 0.0454(11) 0.0020(10) 0.0187(9) 0.0056(10)
C2 0.0485(10) 0.0627(12) 0.0467(11) 0.0011(9) 0.0154(8) 0.0020(9)
C7 0.0658(13) 0.0603(13) 0.0458(11) -0.0041(9) 0.0158(10) -0.0041(10)
C14' 0.0911(18) 0.0887(18) 0.0513(13) -0.0009(12) 0.0305(13) -0.0114(15)
C8' 0.0880(17) 0.0621(14) 0.0545(13) -0.0053(11) 0.0179(12) -0.0105(12)
C13' 0.0511(12) 0.123(2) 0.0551(14) -0.0019(14) 0.0108(10) -0.0191(14)
C8 0.0903(19) 0.0640(15) 0.0723(16) 0.0030(12) 0.0216(14) -0.0023(13)
C9' 0.130(3) 0.0664(16) 0.0581(15) -0.0082(12) 0.0269(16) -0.0269(16)
C5 0.0639(13) 0.0790(16) 0.0738(16) 0.0017(13) 0.0258(12) 0.0171(12)
C15' 0.0816(18) 0.106(2) 0.0788(19) 0.0054(17) 0.0198(15) 0.0317(18)
C9 0.122(3) 0.087(2) 0.095(2) -0.0130(17) 0.024(2) -0.032(2)
C12' 0.0909(19) 0.0793(18) 0.0721(17) -0.0203(15) 0.0193(14) 0.0006(15)
C10' 0.179(4) 0.0712(19) 0.097(2) -0.0229(18) 0.044(3) -0.021(2)
C10 0.148(4) 0.073(2) 0.119(3) 0.022(2) 0.020(3) 0.010(2)
C11' 0.129(3) 0.125(4) 0.107(3) -0.027(3) -0.008(3) -0.037(3)

loop_
_atom_type_symbol
_atom_type_description
_atom_type_scat_dispersion_real
_atom_type_scat_dispersion_imag
_atom_type_scat_source
C C 0.0181 0.0091 'International Tables Vol C Tables 4.2.6.8 and 6.1.1.4'
H H 0.0000 0.0000 'International Tables Vol C Tables 4.2.6.8 and 6.1.1.4'
O O 0.0492 0.0322 'International Tables Vol C Tables 4.2.6.8 and 6.1.1.4'

loop_
_geom_angle_atom_site_label_1
_geom_angle_atom_site_label_2
_geom_angle_atom_site_label_3
_geom_angle
C1' O1 C1 117.02(15)
C6' C1' O1 123.77(18)
C6' C1' C2' 126.70(19)
O1 C1' C2' 109.52(18)
O1 C1 C2 103.34(16)
O1 C1 C7 107.88(17)
C2 C1 C7 116.76(18)
O1 C1 C6 108.87(18)
C2 C1 C6 104.12(18)
C7 C1 C6 115.1(2)
C3 C4 C2 60.05(16)
C3 C4 C8 119.2(2)
C2 C4 C8 122.5(2)
C3 C4 C5 113.8(2)
C2 C4 C5 106.25(19)
C8 C4 C5 120.3(2)
O2 C5' C6' 121.2(2)
O2 C5' C4' 119.6(2)
C6' C5' C4' 119.08(19)
C1' C2' C3' 112.89(19)
C1' C2' C12' 109.25(19)
C3' C2' C12' 107.8(2)
C1' C2' C13' 108.62(19)
C3' C2' C13' 109.02(19)
C12' C2' C13' 109.2(2)
O3 C3' C2' 118.6(2)
O3 C3' C4' 119.6(2)
C2' C3' C4' 121.80(19)
C6' C7' C7 108.76(18)
C6' C7' C8' 111.1(2)
C7 C7' C8' 110.22(19)
C6' C7' H7' 108.9
C7 C7' H7' 108.9
C8' C7' H7' 108.9
C5 C6 C1 105.3(2)
C5 C6 H6A 110.7
C1 C6 H6A 110.7
C5 C6 H6B 110.7
C1 C6 H6B 110.7
H6A C6 H6B 108.8
C1' C6' C5' 118.50(19)
C1' C6' C7' 122.51(19)
C5' C6' C7' 118.78(19)
C4 C3 C2 60.34(15)
C4 C3 H3A 117.7
C2 C3 H3A 117.7
C4 C3 H3B 117.7
C2 C3 H3B 117.7
H3A C3 H3B 114.9
C3' C4' C5' 111.9(2)
C3' C4' C14' 109.5(2)
C5' C4' C14' 111.1(2)
C3' C4' C15' 108.2(2)
C5' C4' C15' 106.1(2)
C14' C4' C15' 109.9(2)
C1 C2 C3 117.95(19)
C1 C2 C4 109.59(18)
C3 C2 C4 59.62(16)
C1 C2 H2 118.5
C3 C2 H2 118.5
C4 C2 H2 118.5
C1 C7 C7' 112.24(18)
C1 C7 H7A 109.2
C7' C7 H7A 109.2
C1 C7 H7B 109.2
C7' C7 H7B 109.2
H7A C7 H7B 107.9
C4' C14' H14A 109.5
C4' C14' H14B 109.5
H14A C14' H14B 109.5
C4' C14' H14C 109.5
H14A C14' H14C 109.5
H14B C14' H14C 109.5
C9' C8' C7' 116.5(2)
C9' C8' H8'A 108.2
C7' C8' H8'A 108.2
C9' C8' H8'B 108.2
C7' C8' H8'B 108.2
H8'A C8' H8'B 107.3
C2' C13' H13A 109.5
C2' C13' H13B 109.5
H13A C13' H13B 109.5
C2' C13' H13C 109.5
H13A C13' H13C 109.5
H13B C13' H13C 109.5
C4 C8 C10 111.2(3)
C4 C8 C9 111.9(3)
C10 C8 C9 111.3(3)
C4 C8 H8 107.4
C10 C8 H8 107.4
C9 C8 H8 107.4
C11' C9' C8' 112.3(3)
C11' C9' C10' 111.5(3)
C8' C9' C10' 109.6(3)
C11' C9' H9' 107.7
C8' C9' H9' 107.7
C10' C9' H9' 107.7
C4 C5 C6 105.6(2)
C4 C5 H5A 110.6
C6 C5 H5A 110.6
C4 C5 H5B 110.6
C6 C5 H5B 110.6
H5A C5 H5B 108.7
C4' C15' H15A 109.5
C4' C15' H15B 109.5
H15A C15' H15B 109.5
C4' C15' H15C 109.5
H15A C15' H15C 109.5
H15B C15' H15C 109.5
C8 C9 H9A 109.5
C8 C9 H9B 109.5
H9A C9 H9B 109.5
C8 C9 H9C 109.5
H9A C9 H9C 109.5
H9B C9 H9C 109.5
C2' C12' H12A 109.5
C2' C12' H12B 109.5
H12A C12' H12B 109.5
C2' C12' H12C 109.5
H12A C12' H12C 109.5
H12B C12' H12C 109.5
C9' C10' H10A 109.5
C9' C10' H10B 109.5
H10A C10' H10B 109.5
C9' C10' H10C 109.5
H10A C10' H10C 109.5
H10B C10' H10C 109.5
C8 C10 H10D 109.5
C8 C10 H10E 109.5
H10D C10 H10E 109.5
C8 C10 H10F 109.5
H10D C10 H10F 109.5
H10E C10 H10F 109.5
C9' C11' H11A 109.5
C9' C11' H11B 109.5
H11A C11' H11B 109.5
C9' C11' H11C 109.5
H11A C11' H11C 109.5
H11B C11' H11C 109.5

loop_
_geom_bond_atom_site_label_1
_geom_bond_atom_site_label_2
_geom_bond_distance
O1 C1' 1.353(3)
O1 C1 1.470(2)
O2 C5' 1.226(3)
C1' C6' 1.344(3)
C1' C2' 1.515(3)
O3 C3' 1.220(3)
C1 C2 1.497(3)
C1 C7 1.512(3)
C1 C6 1.533(3)
C4 C3 1.496(3)
C4 C2 1.507(3)
C4 C8 1.513(4)
C4 C5 1.521(4)
C5' C6' 1.458(3)
C5' C4' 1.529(3)
C2' C3' 1.517(3)
C2' C12' 1.542(4)
C2' C13' 1.546(3)
C3' C4' 1.521(4)
C7' C6' 1.519(3)
C7' C7 1.534(3)
C7' C8' 1.535(4)
C7' H7' 0.9800
C6 C5 1.532(4)
C6 H6A 0.9700
C6 H6B 0.9700
C3 C2 1.503(3)
C3 H3A 0.9700
C3 H3B 0.9700
C4' C14' 1.531(3)
C4' C15' 1.540(4)
C2 H2 0.9800
C7 H7A 0.9700
C7 H7B 0.9700
C14' H14A 0.9600
C14' H14B 0.9600
C14' H14C 0.9600
C8' C9' 1.523(4)
C8' H8'A 0.9700
C8' H8'B 0.9700
C13' H13A 0.9600
C13' H13B 0.9600
C13' H13C 0.9600
C8 C10 1.515(5)
C8 C9 1.528(5)
C8 H8 0.9800
C9' C11' 1.509(6)
C9' C10' 1.530(5)
C9' H9' 0.9800
C5 H5A 0.9700
C5 H5B 0.9700
C15' H15A 0.9600
C15' H15B 0.9600
C15' H15C 0.9600
C9 H9A 0.9600
C9 H9B 0.9600
C9 H9C 0.9600
C12' H12A 0.9600
C12' H12B 0.9600
C12' H12C 0.9600
C10' H10A 0.9600
C10' H10B 0.9600
C10' H10C 0.9600
C10 H10D 0.9600
C10 H10E 0.9600
C10 H10F 0.9600
C11' H11A 0.9600
C11' H11B 0.9600
C11' H11C 0.9600

loop_
_geom_torsion_atom_site_label_1
_geom_torsion_atom_site_label_2
_geom_torsion_atom_site_label_3
_geom_torsion_atom_site_label_4
_geom_torsion
C1 O1 C1' C6' 13.7(3)
C1 O1 C1' C2' -164.95(16)
C1' O1 C1 C2 -170.42(18)
C1' O1 C1 C7 -46.2(2)
C1' O1 C1 C6 79.3(2)
C6' C1' C2' C3' 0.4(3)
O1 C1' C2' C3' 179.07(18)
C6' C1' C2' C12' -119.6(3)
O1 C1' C2' C12' 59.1(2)
C6' C1' C2' C13' 121.4(3)
O1 C1' C2' C13' -59.9(3)
C1' C2' C3' O3 -173.2(2)
C12' C2' C3' O3 -52.5(3)
C13' C2' C3' O3 66.0(3)
C1' C2' C3' C4' 8.4(3)
C12' C2' C3' C4' 129.2(2)
C13' C2' C3' C4' -112.4(3)
O1 C1 C6 C5 79.9(2)
C2 C1 C6 C5 -29.8(2)
C7 C1 C6 C5 -158.9(2)
O1 C1' C6' C5' -168.4(2)
C2' C1' C6' C5' 10.0(3)
O1 C1' C6' C7' 6.2(3)
C2' C1' C6' C7' -175.3(2)
O2 C5' C6' C1' 153.7(2)
C4' C5' C6' C1' -29.2(3)
O2 C5' C6' C7' -21.1(3)
C4' C5' C6' C7' 155.9(2)
C7 C7' C6' C1' 9.0(3)
C8' C7' C6' C1' 130.5(2)
C7 C7' C6' C5' -176.4(2)
C8' C7' C6' C5' -54.9(3)
C8 C4 C3 C2 112.9(2)
C5 C4 C3 C2 -95.7(2)
O3 C3' C4' C5' 156.4(3)
C2' C3' C4' C5' -25.3(3)
O3 C3' C4' C14' 32.7(4)
C2' C3' C4' C14' -149.0(2)
O3 C3' C4' C15' -87.1(3)
C2' C3' C4' C15' 91.2(3)
O2 C5' C4' C3' -147.3(2)
C6' C5' C4' C3' 35.6(3)
O2 C5' C4' C14' -24.5(3)
C6' C5' C4' C14' 158.4(2)
O2 C5' C4' C15' 94.9(3)
C6' C5' C4' C15' -82.2(3)
O1 C1 C2 C3 -158.51(19)
C7 C1 C2 C3 83.3(3)
C6 C1 C2 C3 -44.8(3)
O1 C1 C2 C4 -93.3(2)
C7 C1 C2 C4 148.5(2)
C6 C1 C2 C4 20.5(2)
C4 C3 C2 C1 97.4(2)
C3 C4 C2 C1 -111.6(2)
C8 C4 C2 C1 140.9(2)
C5 C4 C2 C1 -3.0(3)
C8 C4 C2 C3 -107.5(3)
C5 C4 C2 C3 108.5(2)
O1 C1 C7 C7' 61.0(2)
C2 C1 C7 C7' 176.76(18)
C6 C1 C7 C7' -60.7(3)
C6' C7' C7 C1 -42.3(3)
C8' C7' C7 C1 -164.3(2)
C6' C7' C8' C9' 178.0(2)
C7 C7' C8' C9' -61.3(3)
C3 C4 C8 C10 84.7(4)
C2 C4 C8 C10 156.0(3)
C5 C4 C8 C10 -64.9(4)
C3 C4 C8 C9 -150.1(3)
C2 C4 C8 C9 -78.8(4)
C5 C4 C8 C9 60.3(4)
C7' C8' C9' C11' -59.6(4)
C7' C8' C9' C10' 175.9(3)
C3 C4 C5 C6 48.2(3)
C2 C4 C5 C6 -15.7(3)
C8 C4 C5 C6 -160.7(2)
C1 C6 C5 C4 28.4(3)
